data_2214289
loop_
_publ_author_name
'Jazdo\'n, Monika'
'Radecka-Paryzek, Wanda'
'Kubicki, Maciej'

_publ_section_title
;
 2,6-Diaminopyridinium perchlorate
;
_journal_coeditor_code KP2115
_journal_issue 7
_journal_name_full 'Acta Crystallographica Section E'
_journal_page_first o3337
_journal_page_last o3337
_journal_paper_doi 10.1107/S1600536807031042
_journal_volume 63
_journal_year 2007
_chemical_formula_iupac 'C5 H8 N3 +, Cl O4 -'
_chemical_formula_moiety 'C5 H8 N3 +, Cl O4 -'
_chemical_formula_sum 'C5 H8 Cl N3 O4'
_chemical_formula_weight 209.59
_chemical_name_systematic
;
2,6-Diaminopyridinium perchlorate
;
_space_group_IT_number 11
_symmetry_cell_setting monoclinic
_symmetry_space_group_name_Hall '-P 2yb'
_symmetry_space_group_name_H-M 'P 1 21/m 1'
_atom_sites_solution_hydrogens geom
_atom_sites_solution_primary direct
_atom_sites_solution_secondary difmap
_audit_creation_method SHELXL-97
_cell_angle_alpha 90.00
_cell_angle_beta 100.535(17)
_cell_angle_gamma 90.00
_cell_formula_units_Z 2
_cell_length_a 5.0007(8)
_cell_length_b 10.3776(17)
_cell_length_c 8.2345(14)
_cell_measurement_reflns_used 2311
_cell_measurement_temperature 294.0(10)
_cell_measurement_theta_max 24
_cell_measurement_theta_min 4
_cell_volume 420.13(12)
_computing_cell_refinement 'CrysAlis CCD'
_computing_data_collection 'CrysAlis CCD (Oxford Diffraction, 2002)'
_computing_data_reduction 'CrysAlis RED (Oxford Diffraction, 2002)'
_computing_molecular_graphics 'Stereochemical Workstation (Siemens, 1989)'
_computing_publication_material SHELXL97
_computing_structure_refinement 'SHELXL97 (Sheldrick, 1997)'
_computing_structure_solution 'SHELXS97 (Sheldrick, 1997)'
_diffrn_ambient_temperature 294.0(10)
_diffrn_measured_fraction_theta_full 0.995
_diffrn_measured_fraction_theta_max 0.993
_diffrn_measurement_device_type 'Kuma KM-4-CCD four-circle'
_diffrn_measurement_method '\w scan'
_diffrn_radiation_monochromator graphite
_diffrn_radiation_source 'fine-focus sealed tube'
_diffrn_radiation_type MoK\a
_diffrn_radiation_wavelength 0.71073
_diffrn_reflns_av_R_equivalents 0.0277
_diffrn_reflns_av_sigmaI/netI 0.0444
_diffrn_reflns_limit_h_max 5
_diffrn_reflns_limit_h_min -6
_diffrn_reflns_limit_k_max 12
_diffrn_reflns_limit_k_min -12
_diffrn_reflns_limit_l_max 10
_diffrn_reflns_limit_l_min -8
_diffrn_reflns_number 2095
_diffrn_reflns_theta_full 25.00
_diffrn_reflns_theta_max 26.00
_diffrn_reflns_theta_min 3.19
_exptl_absorpt_coefficient_mu 0.442
_exptl_absorpt_correction_type none
_exptl_crystal_colour colourless
_exptl_crystal_density_diffrn 1.657
_exptl_crystal_density_method 'not measured'
_exptl_crystal_description block
_exptl_crystal_F_000 216
_exptl_crystal_size_max 0.25
_exptl_crystal_size_mid 0.15
_exptl_crystal_size_min 0.1
_refine_diff_density_max 0.215
_refine_diff_density_min -0.217
_refine_ls_extinction_method none
_refine_ls_goodness_of_fit_ref 1.059
_refine_ls_hydrogen_treatment constr
_refine_ls_matrix_type full
_refine_ls_number_parameters 79
_refine_ls_number_reflns 868
_refine_ls_number_restraints 0
_refine_ls_restrained_S_all 1.059
_refine_ls_R_factor_all 0.0695
_refine_ls_R_factor_gt 0.0436
_refine_ls_shift/su_max 0.000
_refine_ls_shift/su_mean 0.000
_refine_ls_structure_factor_coef Fsqd
_refine_ls_weighting_details 'calc w=1/[\s^2^(Fo^2^)+(0.0437P)^2^+0.0483P] where P=(Fo^2^+2Fc^2^)/3'
_refine_ls_weighting_scheme calc
_refine_ls_wR_factor_gt 0.0891
_refine_ls_wR_factor_ref 0.0973
_reflns_number_gt 638
_reflns_number_total 868
_reflns_threshold_expression I>2\s(I)
_cod_data_source_file kp2115.cif
_cod_data_source_block I
_cod_original_sg_symbol_H-M 'P 21/m'
_cod_original_formula_sum 'C5 H8 Cl1 N3 O4'
_cod_database_code 2214289
_cod_database_fobs_code 2214289

loop_
_symmetry_equiv_pos_as_xyz
'x, y, z'
'-x, y+1/2, -z'
'-x, -y, -z'
'x, -y-1/2, z'

loop_
_atom_site_type_symbol
_atom_site_label
_atom_site_fract_x
_atom_site_fract_y
_atom_site_fract_z
_atom_site_U_iso_or_equiv
_atom_site_adp_type
_atom_site_calc_flag
_atom_site_refinement_flags
_atom_site_occupancy
_atom_site_disorder_assembly
_atom_site_disorder_group
N N1 0.5846(5) 0.2500 0.2196(3) 0.0384(7) Uani d S 1 . .
H H1 0.7017 0.2500 0.1550 0.046 Uiso calc SR 1 . .
C C2 0.4989(5) 0.1342(2) 0.2668(3) 0.0410(6) Uani d . 1 . .
N N2 0.6064(4) 0.0285(2) 0.2109(3) 0.0649(7) Uani d . 1 . .
H H2A 0.7248 0.0358 0.1477 0.078 Uiso calc R 1 . .
H H2B 0.5571 -0.0466 0.2382 0.078 Uiso calc R 1 . .
C C3 0.3110(5) 0.1340(3) 0.3701(3) 0.0518(7) Uani d . 1 . .
H H3 0.2458 0.0569 0.4052 0.062 Uiso calc R 1 . .
C C4 0.2224(7) 0.2500 0.4198(4) 0.0546(11) Uani d S 1 . .
H H4 0.0969 0.2500 0.4903 0.066 Uiso calc SR 1 . .
Cl Cl1 0.97841(16) 0.2500 0.86291(10) 0.0388(3) Uani d S 1 . .
O O1 1.2550(4) 0.2500 0.8438(3) 0.0529(7) Uani d S 1 A .
O O2 0.936(2) 0.3390(8) 0.9844(9) 0.070(2) Uani d P 0.50 A 1
O O3 0.8079(6) 0.2124(6) 0.7121(4) 0.073(3) Uani d P 0.50 . 1
O O2A 0.912(2) 0.3748(8) 0.9156(12) 0.092(3) Uani d P 0.50 A 2

loop_
_atom_site_aniso_label
_atom_site_aniso_U_11
_atom_site_aniso_U_22
_atom_site_aniso_U_33
_atom_site_aniso_U_12
_atom_site_aniso_U_13
_atom_site_aniso_U_23
N1 0.0342(15) 0.0461(19) 0.0374(16) 0.000 0.0135(12) 0.000
C2 0.0370(13) 0.0428(16) 0.0416(15) -0.0033(11) 0.0027(11) 0.0009(12)
N2 0.0677(16) 0.0434(15) 0.0858(18) 0.0017(12) 0.0201(13) -0.0080(13)
C3 0.0452(15) 0.064(2) 0.0456(16) -0.0120(13) 0.0057(12) 0.0111(13)
C4 0.040(2) 0.089(3) 0.037(2) 0.000 0.0139(16) 0.000
Cl1 0.0344(5) 0.0420(6) 0.0421(5) 0.000 0.0128(3) 0.000
O1 0.0330(13) 0.0560(17) 0.0736(18) 0.000 0.0205(11) 0.000
O2 0.087(4) 0.065(5) 0.066(4) -0.001(4) 0.031(3) -0.026(3)
O3 0.0501(18) 0.124(8) 0.0438(19) -0.023(3) 0.0027(14) -0.003(2)
O2A 0.095(5) 0.038(4) 0.161(10) 0.026(3) 0.071(6) 0.002(4)

loop_
_atom_type_symbol
_atom_type_description
_atom_type_scat_dispersion_real
_atom_type_scat_dispersion_imag
_atom_type_scat_source
C C 0.0033 0.0016 'International Tables Vol C Tables 4.2.6.8 and 6.1.1.4'
H H 0.0000 0.0000 'International Tables Vol C Tables 4.2.6.8 and 6.1.1.4'
N N 0.0061 0.0033 'International Tables Vol C Tables 4.2.6.8 and 6.1.1.4'
O O 0.0106 0.0060 'International Tables Vol C Tables 4.2.6.8 and 6.1.1.4'
Cl Cl 0.1484 0.1585 'International Tables Vol C Tables 4.2.6.8 and 6.1.1.4'

loop_
_geom_angle_atom_site_label_1
_geom_angle_atom_site_label_2
_geom_angle_atom_site_label_3
_geom_angle_site_symmetry_1
_geom_angle_site_symmetry_3
_geom_angle
C2 N1 C2 4_565 . 124.7(3)
C2 N1 H1 4_565 . 117.6
C2 N1 H1 . . 117.6
N2 C2 N1 . . 117.3(2)
N2 C2 C3 . . 124.9(3)
N1 C2 C3 . . 117.7(2)
C2 N2 H2A . . 120.0
C2 N2 H2B . . 120.0
H2A N2 H2B . . 120.0
C4 C3 C2 . . 118.5(3)
C4 C3 H3 . . 120.8
C2 C3 H3 . . 120.8
C3 C4 C3 4_565 . 122.8(4)
C3 C4 H4 4_565 . 118.6
C3 C4 H4 . . 118.6
O2 Cl1 O1 . . 110.9(4)
O2 Cl1 O1 4_565 . 110.9(4)
O2 Cl1 O2A 4_565 . 107.8(4)
O1 Cl1 O2A . . 108.6(4)
O2 Cl1 O2A . 4_565 107.8(4)
O1 Cl1 O2A . 4_565 108.6(4)
O2 Cl1 O3 . 4_565 107.2(4)
O1 Cl1 O3 . 4_565 110.04(19)
O2A Cl1 O3 4_565 4_565 112.2(5)
O2 Cl1 O3 4_565 . 107.2(4)
O1 Cl1 O3 . . 110.04(18)
O2A Cl1 O3 . . 112.2(5)

loop_
_geom_bond_atom_site_label_1
_geom_bond_atom_site_label_2
_geom_bond_site_symmetry_2
_geom_bond_distance
N1 C2 4_565 1.356(3)
N1 C2 . 1.356(3)
N1 H1 . 0.8600
C2 N2 . 1.339(3)
C2 C3 . 1.378(4)
N2 H2A . 0.8600
N2 H2B . 0.8600
C3 C4 . 1.371(3)
C3 H3 . 0.9300
C4 C3 4_565 1.371(3)
C4 H4 . 0.9300
Cl1 O2 . 1.406(9)
Cl1 O2 4_565 1.406(9)
Cl1 O1 . 1.421(2)
Cl1 O2A . 1.424(9)
Cl1 O2A 4_565 1.424(9)
Cl1 O3 4_565 1.426(4)
Cl1 O3 . 1.426(4)

loop_
_geom_hbond_atom_site_label_D
_geom_hbond_atom_site_label_H
_geom_hbond_atom_site_label_A
_geom_hbond_site_symmetry_A
_geom_hbond_distance_DH
_geom_hbond_distance_HA
_geom_hbond_distance_DA
_geom_hbond_angle_DHA
N1 H1 O2 4_564 0.86 2.19 2.988(9) 154.3
N2 H2A O2 4_564 0.86 2.26 3.034(10) 148.9
N2 H2B O1 3_756 0.86 2.45 3.025(2) 124.4
C4 H4 O3 4_465 0.93 2.56 3.474(5) 168.5

loop_
_geom_torsion_atom_site_label_1
_geom_torsion_atom_site_label_2
_geom_torsion_atom_site_label_3
_geom_torsion_atom_site_label_4
_geom_torsion_site_symmetry_1
_geom_torsion_site_symmetry_4
_geom_torsion
C2 N1 C2 N2 4_565 . -179.11(18)
C2 N1 C2 C3 4_565 . 0.1(4)
N2 C2 C3 C4 . . 178.8(3)
N1 C2 C3 C4 . . -0.3(4)
C2 C3 C4 C3 . 4_565 0.6(5)
